data_4120827
loop_
_publ_author_name
'Anthony R. Mazzotti'
'Michael G. Campbell'
'Pingping Tang'
'Jennifer M. Murphy'
'Tobias Ritter'

_publ_section_title
;
 Palladium(III)-Catalyzed Fluorination of Arylboronic Acid Derivatives
;
_journal_name_full 'Journal of the American Chemical Society'
_journal_page_first 14012
_journal_page_last 14015
_journal_paper_doi 10.1021/ja405919z
_journal_volume 135
_journal_year 2013
_chemical_formula_sum 'C30 H22 B3 F12 N6 Pd'
_chemical_formula_weight 833.37
_chemical_name_systematic
; 
 ? 
;
_space_group_IT_number 14
_symmetry_cell_setting monoclinic
_symmetry_space_group_name_Hall '-P 2yn'
_symmetry_space_group_name_H-M 'P 1 21/n 1'
_atom_sites_solution_hydrogens geom
_atom_sites_solution_primary direct
_atom_sites_solution_secondary difmap
_audit_creation_method SHELXL-97
_cell_angle_alpha 90.00
_cell_angle_beta 99.8300(10)
_cell_angle_gamma 90.00
_cell_formula_units_Z 4
_cell_length_a 15.0771(6)
_cell_length_b 17.6720(7)
_cell_length_c 15.6002(6)
_cell_measurement_reflns_used 30928
_cell_measurement_temperature 100(1)
_cell_measurement_theta_max 25.706
_cell_measurement_theta_min 2.305
_cell_volume 4095.5(3)
_computing_cell_refinement 'SAINT 7.46A (Bruker-AXS, 2009)'
_computing_data_collection 'APEX2 v2009.3.0 (Bruker-AXS, 2009)'
_computing_data_reduction 'SAINT 7.46A (Bruker-AXS, 2009)'
_computing_molecular_graphics 'Bruker SHELXTL'
_computing_publication_material 'Bruker SHELXTL'
_computing_structure_refinement 'SHELXL-97 (Sheldrick, 2008)'
_computing_structure_solution 'SHELXS-97 (Sheldrick, 2008)'
_diffrn_ambient_temperature 100(1)
_diffrn_measured_fraction_theta_full 0.997
_diffrn_measured_fraction_theta_max 0.997
_diffrn_measurement_device_type 'CCD area detector'
_diffrn_measurement_method 'phi and omega scans'
_diffrn_radiation_monochromator graphite
_diffrn_radiation_source 'fine-focus sealed tube'
_diffrn_radiation_type MoK\a
_diffrn_radiation_wavelength 0.71073
_diffrn_reflns_av_R_equivalents 0.0000
_diffrn_reflns_av_sigmaI/netI 0.0250
_diffrn_reflns_limit_h_max 12
_diffrn_reflns_limit_h_min -18
_diffrn_reflns_limit_k_max 21
_diffrn_reflns_limit_k_min 0
_diffrn_reflns_limit_l_max 19
_diffrn_reflns_limit_l_min -11
_diffrn_reflns_number 7791
_diffrn_reflns_theta_full 25.72
_diffrn_reflns_theta_max 25.72
_diffrn_reflns_theta_min 1.74
_exptl_absorpt_coefficient_mu 0.535
_exptl_absorpt_correction_T_max 0.8621
_exptl_absorpt_correction_T_min 0.5871
_exptl_absorpt_correction_type numerical
_exptl_absorpt_process_details 'SADABS (Sheldrick, 2009)'
_exptl_crystal_colour red
_exptl_crystal_density_diffrn 1.352
_exptl_crystal_description needle
_exptl_crystal_F_000 1652
_exptl_crystal_size_max 1.0
_exptl_crystal_size_mid 0.43
_exptl_crystal_size_min 0.29
_refine_diff_density_max 3.061
_refine_diff_density_min -2.050
_refine_diff_density_rms 0.134
_refine_ls_extinction_method none
_refine_ls_goodness_of_fit_ref 1.039
_refine_ls_hydrogen_treatment constr
_refine_ls_matrix_type full
_refine_ls_number_parameters 513
_refine_ls_number_reflns 7791
_refine_ls_number_restraints 72
_refine_ls_restrained_S_all 1.050
_refine_ls_R_factor_all 0.0867
_refine_ls_R_factor_gt 0.0767
_refine_ls_shift/su_max 0.001
_refine_ls_shift/su_mean 0.000
_refine_ls_structure_factor_coef Fsqd
_refine_ls_weighting_details 'calc w=1/[\s^2^(Fo^2^)+(0.0960P)^2^+29.5516P] where P=(Fo^2^+2Fc^2^)/3'
_refine_ls_weighting_scheme calc
_refine_ls_wR_factor_gt 0.2027
_refine_ls_wR_factor_ref 0.2090
_reflns_number_gt 6585
_reflns_number_total 7791
_reflns_threshold_expression >2sigma(I)
_cod_data_source_file ja405919z_si_003.cif
_cod_data_source_block mgc4
_cod_database_code 4120827

loop_
_symmetry_equiv_pos_as_xyz
'x, y, z'
'-x+1/2, y+1/2, -z+1/2'
'-x, -y, -z'
'x-1/2, -y-1/2, z-1/2'

loop_
_atom_site_label
_atom_site_type_symbol
_atom_site_fract_x
_atom_site_fract_y
_atom_site_fract_z
_atom_site_U_iso_or_equiv
_atom_site_adp_type
_atom_site_occupancy
_atom_site_symmetry_multiplicity
_atom_site_calc_flag
_atom_site_refinement_flags
_atom_site_disorder_assembly
_atom_site_disorder_group
C1 C 0.6562(5) 0.2920(4) 0.3570(4) 0.0446(16) Uani 1 1 d . . .
H1 H 0.6268 0.2790 0.4042 0.054 Uiso 1 1 calc R . .
C2 C 0.7320(6) 0.3376(5) 0.3713(5) 0.062(2) Uani 1 1 d . . .
H2 H 0.7534 0.3571 0.4278 0.074 Uiso 1 1 calc R . .
C3 C 0.7768(5) 0.3548(5) 0.3031(5) 0.059(2) Uani 1 1 d . . .
H3 H 0.8296 0.3851 0.3124 0.071 Uiso 1 1 calc R . .
C4 C 0.7432(5) 0.3269(4) 0.2219(5) 0.0469(17) Uani 1 1 d . . .
H4 H 0.7730 0.3378 0.1744 0.056 Uiso 1 1 calc R . .
C5 C 0.6665(4) 0.2833(4) 0.2092(4) 0.0364(13) Uani 1 1 d . . .
C6 C 0.6262(4) 0.2497(3) 0.1253(4) 0.0307(12) Uani 1 1 d . . .
C7 C 0.6501(4) 0.2647(4) 0.0455(4) 0.0378(14) Uani 1 1 d . . .
H7 H 0.6938 0.3023 0.0402 0.045 Uiso 1 1 calc R . .
C8 C 0.6099(4) 0.2246(4) -0.0266(4) 0.0410(15) Uani 1 1 d . . .
H8 H 0.6263 0.2344 -0.0816 0.049 Uiso 1 1 calc R . .
C9 C 0.5456(4) 0.1700(4) -0.0193(4) 0.0359(13) Uani 1 1 d . A .
H9 H 0.5196 0.1411 -0.0685 0.043 Uiso 1 1 calc R . .
C10 C 0.5199(4) 0.1583(3) 0.0607(3) 0.0278(11) Uani 1 1 d D . .
N3 N 0.4308(15) 0.1054(12) 0.1570(12) 0.028(3) Uani 0.663(4) 1 d PD A 1
C11 C 0.4518(19) 0.1034(15) 0.0760(15) 0.027(3) Uani 0.663(4) 1 d PD A 1
C12 C 0.4060(11) 0.0579(10) 0.0099(6) 0.033(3) Uani 0.663(4) 1 d PD A 1
H12 H 0.4194 0.0597 -0.0474 0.039 Uiso 0.663(4) 1 calc PR A 1
C13 C 0.3413(10) 0.0107(8) 0.0306(8) 0.044(3) Uani 0.663(4) 1 d PD A 1
H13 H 0.3110 -0.0230 -0.0120 0.053 Uiso 0.663(4) 1 calc PR A 1
C14 C 0.3197(9) 0.0114(7) 0.1116(9) 0.045(3) Uani 0.663(4) 1 d PD A 1
H14 H 0.2736 -0.0209 0.1252 0.055 Uiso 0.663(4) 1 calc PR A 1
C15 C 0.3662(10) 0.0604(6) 0.1760(9) 0.038(3) Uani 0.663(4) 1 d PD A 1
H15 H 0.3512 0.0611 0.2327 0.045 Uiso 0.663(4) 1 calc PR A 1
N3B N 0.433(3) 0.119(3) 0.172(3) 0.028(3) Uani 0.337(4) 1 d PD A 2
C11B C 0.446(4) 0.113(4) 0.088(3) 0.027(3) Uani 0.337(4) 1 d PD A 2
C12B C 0.399(2) 0.055(2) 0.0370(16) 0.033(3) Uani 0.337(4) 1 d PD A 2
H12B H 0.4178 0.0409 -0.0161 0.039 Uiso 0.337(4) 1 calc PR A 2
C13B C 0.329(2) 0.0182(19) 0.0627(18) 0.044(3) Uani 0.337(4) 1 d PD A 2
H13B H 0.2918 -0.0148 0.0240 0.053 Uiso 0.337(4) 1 calc PR A 2
C14B C 0.313(2) 0.0298(15) 0.145(2) 0.045(3) Uani 0.337(4) 1 d PD A 2
H14B H 0.2654 0.0032 0.1649 0.055 Uiso 0.337(4) 1 calc PR A 2
C15B C 0.366(2) 0.0817(16) 0.2001(17) 0.038(3) Uani 0.337(4) 1 d PD A 2
H15B H 0.3550 0.0899 0.2574 0.045 Uiso 0.337(4) 1 calc PR A 2
C16 C 0.6720(10) 0.0612(6) 0.2785(9) 0.044(3) Uani 0.663(4) 1 d PD A 1
H16 H 0.6790 0.0660 0.2194 0.053 Uiso 0.663(4) 1 calc PR A 1
C17 C 0.7305(13) 0.0122(9) 0.3339(11) 0.066(4) Uani 0.663(4) 1 d PD A 1
H17 H 0.7799 -0.0117 0.3144 0.079 Uiso 0.663(4) 1 calc PR A 1
C18 C 0.7132(12) 0.0003(8) 0.4178(11) 0.066(4) Uani 0.663(4) 1 d PD A 1
H18 H 0.7489 -0.0347 0.4550 0.079 Uiso 0.663(4) 1 calc PR A 1
C19 C 0.6472(8) 0.0374(10) 0.4467(10) 0.050(3) Uani 0.663(4) 1 d PD A 1
H19 H 0.6395 0.0331 0.5057 0.060 Uiso 0.663(4) 1 calc PR A 1
C20 C 0.5903(11) 0.0823(7) 0.3893(8) 0.037(3) Uani 0.663(4) 1 d PD A 1
C21 C 0.5145(8) 0.1244(5) 0.4120(6) 0.036(3) Uani 0.663(4) 1 d PD A 1
C22 C 0.4872(11) 0.1207(7) 0.4936(8) 0.050(4) Uani 0.663(4) 1 d PD A 1
H22 H 0.5147 0.0866 0.5372 0.060 Uiso 0.663(4) 1 calc PR A 1
C23 C 0.4172(10) 0.1698(8) 0.5082(7) 0.051(4) Uani 0.663(4) 1 d PD A 1
H23 H 0.3993 0.1703 0.5637 0.061 Uiso 0.663(4) 1 calc PR A 1
C24 C 0.3746(9) 0.2164(7) 0.4445(7) 0.044(3) Uani 0.663(4) 1 d PD A 1
H24 H 0.3259 0.2472 0.4546 0.053 Uiso 0.663(4) 1 calc PR A 1
C25 C 0.4043(11) 0.2181(6) 0.3628(7) 0.036(3) Uani 0.663(4) 1 d PD A 1
C26 C 0.3653(12) 0.2697(12) 0.2918(12) 0.035(4) Uani 0.663(4) 1 d PD A 1
N4 N 0.6085(19) 0.100(2) 0.3065(13) 0.041(3) Uani 0.663(4) 1 d PD A 1
N5 N 0.4775(9) 0.1784(11) 0.3532(8) 0.035(2) Uani 0.663(4) 1 d PD A 1
N6 N 0.4069(7) 0.2665(7) 0.2204(7) 0.030(3) Uani 0.663(4) 1 d PD A 1
C16B C 0.671(2) 0.0772(18) 0.2995(18) 0.044(3) Uani 0.337(4) 1 d PD A 2
H16B H 0.6924 0.0940 0.2490 0.053 Uiso 0.337(4) 1 calc PR A 2
C17B C 0.722(3) 0.025(2) 0.358(2) 0.066(4) Uani 0.337(4) 1 d PD A 2
H17B H 0.7699 -0.0041 0.3422 0.079 Uiso 0.337(4) 1 calc PR A 2
C18B C 0.697(2) 0.021(2) 0.440(2) 0.066(4) Uani 0.337(4) 1 d PD A 2
H18B H 0.7375 -0.0020 0.4855 0.079 Uiso 0.337(4) 1 calc PR A 2
C19B C 0.619(2) 0.047(2) 0.457(2) 0.050(3) Uani 0.337(4) 1 d PD A 2
H19B H 0.5924 0.0278 0.5040 0.060 Uiso 0.337(4) 1 calc PR A 2
C20B C 0.580(2) 0.1028(18) 0.4023(17) 0.037(3) Uani 0.337(4) 1 d PD A 2
C21B C 0.5080(17) 0.1503(13) 0.4225(14) 0.036(3) Uani 0.337(4) 1 d PD A 2
C22B C 0.476(2) 0.1501(17) 0.5018(16) 0.050(4) Uani 0.337(4) 1 d PD A 2
H22B H 0.4973 0.1147 0.5463 0.060 Uiso 0.337(4) 1 calc PR A 2
C23B C 0.410(2) 0.2048(16) 0.5127(15) 0.051(4) Uani 0.337(4) 1 d PD A 2
H23B H 0.3924 0.2106 0.5681 0.061 Uiso 0.337(4) 1 calc PR A 2
C24B C 0.3707(19) 0.2491(14) 0.4451(15) 0.044(3) Uani 0.337(4) 1 d PD A 2
H24B H 0.3240 0.2837 0.4514 0.053 Uiso 0.337(4) 1 calc PR A 2
C25B C 0.403(2) 0.2417(17) 0.3654(15) 0.036(3) Uani 0.337(4) 1 d PD A 2
C26B C 0.373(3) 0.285(3) 0.286(2) 0.035(4) Uani 0.337(4) 1 d PD A 2
N4B N 0.594(4) 0.102(4) 0.316(2) 0.041(3) Uani 0.337(4) 1 d PD A 2
N5B N 0.456(3) 0.183(2) 0.3523(16) 0.035(2) Uani 0.337(4) 1 d PD A 2
N6B N 0.4228(19) 0.2790(19) 0.2230(14) 0.030(3) Uani 0.337(4) 1 d PD A 2
C27 C 0.2944(5) 0.3222(4) 0.2878(5) 0.0487(18) Uani 1 1 d D . .
H27 H 0.2639 0.3267 0.3360 0.058 Uiso 0.663(4) 1 calc PR A 1
H27A H 0.2610 0.3178 0.3340 0.058 Uiso 0.337(4) 1 calc PR A 2
C28 C 0.2679(5) 0.3675(4) 0.2153(5) 0.0554(19) Uani 1 1 d . A .
H28 H 0.2181 0.4008 0.2126 0.066 Uiso 1 1 calc R . .
C29 C 0.3158(5) 0.3631(4) 0.1463(5) 0.0482(16) Uani 1 1 d . . .
H29 H 0.2997 0.3941 0.0963 0.058 Uiso 1 1 calc R A .
C30 C 0.3863(5) 0.3136(4) 0.1518(4) 0.0424(15) Uani 1 1 d D A .
H30 H 0.4212 0.3123 0.1066 0.051 Uiso 0.663(4) 1 calc PR A 1
H30A H 0.4102 0.3037 0.1004 0.051 Uiso 0.337(4) 1 calc PR A 2
N1 N 0.6243(3) 0.2661(3) 0.2770(3) 0.0339(11) Uani 1 1 d . A .
N2 N 0.5604(3) 0.1980(3) 0.1302(3) 0.0255(9) Uani 1 1 d . A .
Pd1 Pd 0.51650(3) 0.18686(3) 0.24166(2) 0.02827(17) Uani 1 1 d . . .
B3 B 0.7072(9) 0.4090(8) 0.8602(9) 0.0381(11) Uani 0.472(8) 1 d PD B 1
F9 F 0.6439(7) 0.4483(6) 0.8058(8) 0.0639(7) Uani 0.472(8) 1 d PD B 1
F10 F 0.7011(8) 0.3303(6) 0.8513(8) 0.0639(7) Uani 0.472(8) 1 d PD B 1
F11 F 0.7964(7) 0.4324(7) 0.8807(8) 0.0639(7) Uani 0.472(8) 1 d PD B 1
F12 F 0.6817(8) 0.4026(7) 0.9410(7) 0.0639(7) Uani 0.472(8) 1 d PD B 1
B3A B 0.7070(9) 0.4175(8) 0.8461(8) 0.0381(11) Uani 0.528(8) 1 d PD B 2
F9A F 0.6709(7) 0.4459(5) 0.7702(6) 0.0639(7) Uani 0.528(8) 1 d PD B 2
F10A F 0.7166(7) 0.3415(6) 0.8267(7) 0.0639(7) Uani 0.528(8) 1 d PD B 2
F11A F 0.7885(7) 0.4547(6) 0.8688(8) 0.0639(7) Uani 0.528(8) 1 d PD B 2
F12A F 0.6542(7) 0.4280(6) 0.9113(7) 0.0639(7) Uani 0.528(8) 1 d PD B 2
B1 B 0.0081(5) 0.4057(5) 0.2482(4) 0.0381(11) Uani 1 1 d . . .
F1 F -0.0266(3) 0.4481(3) 0.3101(3) 0.0639(7) Uani 1 1 d . . .
F2 F 0.0363(3) 0.4525(2) 0.1861(2) 0.0444(9) Uani 1 1 d . . .
F3 F -0.0577(3) 0.3562(2) 0.2078(2) 0.0495(10) Uani 1 1 d . . .
F4 F 0.0814(2) 0.3636(2) 0.2898(2) 0.0423(9) Uani 1 1 d . . .
B2 B 0.6789(7) 0.6256(7) 0.4168(7) 0.0381(11) Uani 0.663(4) 1 d PD A 1
F5 F 0.6610(5) 0.7026(4) 0.3887(4) 0.0501(16) Uani 0.663(4) 1 d PD A 1
F6 F 0.6141(5) 0.5830(4) 0.3926(5) 0.0639(7) Uani 0.663(4) 1 d PD A 1
F7 F 0.7587(5) 0.6077(5) 0.3796(5) 0.0639(7) Uani 0.663(4) 1 d PD A 1
F8 F 0.7110(4) 0.6274(4) 0.5077(4) 0.0523(14) Uani 0.663(4) 1 d PD A 1
B2A B 0.6963(11) 0.5919(10) 0.3816(10) 0.0381(11) Uani 0.337(4) 1 d PD A 2
F5A F 0.6870(10) 0.6753(7) 0.3647(9) 0.0501(16) Uani 0.337(4) 1 d PD A 2
F6A F 0.6528(9) 0.5566(8) 0.3245(8) 0.0639(7) Uani 0.337(4) 1 d PD A 2
F7A F 0.7945(9) 0.5815(9) 0.4041(10) 0.0639(7) Uani 0.337(4) 1 d PD A 2
F8A F 0.6655(8) 0.5907(8) 0.4637(7) 0.0523(14) Uani 0.337(4) 1 d PD A 2

loop_
_atom_site_aniso_label
_atom_site_aniso_U_11
_atom_site_aniso_U_22
_atom_site_aniso_U_33
_atom_site_aniso_U_23
_atom_site_aniso_U_13
_atom_site_aniso_U_12
C1 0.042(4) 0.057(4) 0.035(3) -0.001(3) 0.006(3) -0.015(3)
C2 0.055(5) 0.080(6) 0.047(4) -0.010(4) -0.001(4) -0.031(4)
C3 0.043(4) 0.073(5) 0.060(5) -0.006(4) 0.006(3) -0.028(4)
C4 0.036(3) 0.057(4) 0.048(4) 0.001(3) 0.010(3) -0.016(3)
C5 0.028(3) 0.042(3) 0.039(3) 0.003(3) 0.004(2) -0.006(3)
C6 0.023(3) 0.036(3) 0.033(3) 0.005(2) 0.004(2) 0.000(2)
C7 0.027(3) 0.051(4) 0.038(3) 0.012(3) 0.011(2) 0.002(3)
C8 0.032(3) 0.063(4) 0.030(3) 0.008(3) 0.009(2) 0.010(3)
C9 0.034(3) 0.046(3) 0.026(3) -0.003(2) 0.000(2) 0.012(3)
C10 0.026(3) 0.030(3) 0.025(3) 0.000(2) -0.002(2) 0.009(2)
N3 0.029(3) 0.021(9) 0.032(7) 0.004(4) -0.003(5) -0.001(4)
C11 0.028(5) 0.020(8) 0.029(6) -0.008(4) -0.006(4) 0.010(6)
C12 0.043(4) 0.028(4) 0.020(7) 0.002(6) -0.015(6) 0.005(3)
C13 0.052(6) 0.037(5) 0.036(8) -0.004(6) -0.012(6) -0.001(5)
C14 0.040(5) 0.022(7) 0.070(12) 0.006(6) -0.002(7) -0.005(5)
C15 0.035(4) 0.023(8) 0.054(8) 0.016(5) 0.001(6) 0.000(6)
N3B 0.029(3) 0.021(9) 0.032(7) 0.004(4) -0.003(5) -0.001(4)
C11B 0.028(5) 0.020(8) 0.029(6) -0.008(4) -0.006(4) 0.010(6)
C12B 0.043(4) 0.028(4) 0.020(7) 0.002(6) -0.015(6) 0.005(3)
C13B 0.052(6) 0.037(5) 0.036(8) -0.004(6) -0.012(6) -0.001(5)
C14B 0.040(5) 0.022(7) 0.070(12) 0.006(6) -0.002(7) -0.005(5)
C15B 0.035(4) 0.023(8) 0.054(8) 0.016(5) 0.001(6) 0.000(6)
C16 0.045(4) 0.021(7) 0.061(8) -0.022(5) -0.006(5) -0.003(4)
C17 0.044(6) 0.032(8) 0.114(13) -0.029(8) -0.010(7) 0.006(4)
C18 0.075(9) 0.028(9) 0.086(11) 0.005(7) -0.012(8) -0.006(6)
C19 0.014(9) 0.065(7) 0.068(7) 0.029(6) -0.005(6) -0.001(7)
C20 0.044(5) 0.023(8) 0.037(5) 0.008(5) -0.010(4) -0.009(5)
C21 0.055(5) 0.029(8) 0.018(4) 0.002(4) -0.008(3) -0.022(6)
C22 0.062(7) 0.058(11) 0.026(4) 0.009(6) -0.006(4) -0.025(8)
C23 0.054(6) 0.077(11) 0.023(4) 0.002(6) 0.007(4) -0.019(9)
C24 0.049(5) 0.060(9) 0.025(3) -0.007(6) 0.011(3) -0.017(7)
C25 0.044(4) 0.041(9) 0.022(3) -0.004(5) 0.003(3) -0.019(6)
C26 0.032(4) 0.050(11) 0.025(4) -0.006(4) 0.012(3) -0.023(6)
N4 0.029(11) 0.038(3) 0.050(5) 0.015(5) -0.005(4) -0.011(6)
N5 0.012(8) 0.071(5) 0.021(3) 0.005(3) -0.003(4) -0.013(4)
N6 0.017(5) 0.051(6) 0.022(2) -0.010(3) 0.006(3) -0.024(5)
C16B 0.045(4) 0.021(7) 0.061(8) -0.022(5) -0.006(5) -0.003(4)
C17B 0.044(6) 0.032(8) 0.114(13) -0.029(8) -0.010(7) 0.006(4)
C18B 0.075(9) 0.028(9) 0.086(11) 0.005(7) -0.012(8) -0.006(6)
C19B 0.014(9) 0.065(7) 0.068(7) 0.029(6) -0.005(6) -0.001(7)
C20B 0.044(5) 0.023(8) 0.037(5) 0.008(5) -0.010(4) -0.009(5)
C21B 0.055(5) 0.029(8) 0.018(4) 0.002(4) -0.008(3) -0.022(6)
C22B 0.062(7) 0.058(11) 0.026(4) 0.009(6) -0.006(4) -0.025(8)
C23B 0.054(6) 0.077(11) 0.023(4) 0.002(6) 0.007(4) -0.019(9)
C24B 0.049(5) 0.060(9) 0.025(3) -0.007(6) 0.011(3) -0.017(7)
C25B 0.044(4) 0.041(9) 0.022(3) -0.004(5) 0.003(3) -0.019(6)
C26B 0.032(4) 0.050(11) 0.025(4) -0.006(4) 0.012(3) -0.023(6)
N4B 0.029(11) 0.038(3) 0.050(5) 0.015(5) -0.005(4) -0.011(6)
N5B 0.012(8) 0.071(5) 0.021(3) 0.005(3) -0.003(4) -0.013(4)
N6B 0.017(5) 0.051(6) 0.022(2) -0.010(3) 0.006(3) -0.024(5)
C27 0.043(4) 0.067(5) 0.041(4) -0.014(3) 0.021(3) -0.014(3)
C28 0.050(4) 0.052(4) 0.069(5) -0.015(4) 0.023(4) -0.002(3)
C29 0.050(4) 0.051(4) 0.047(4) 0.001(3) 0.018(3) 0.003(3)
C30 0.043(4) 0.055(4) 0.032(3) -0.002(3) 0.015(3) 0.000(3)
N1 0.031(3) 0.039(3) 0.030(3) 0.003(2) 0.001(2) -0.010(2)
N2 0.024(2) 0.028(2) 0.023(2) 0.0024(18) -0.0007(17) 0.0026(18)
Pd1 0.0282(3) 0.0374(3) 0.0167(2) 0.00401(16) -0.00335(16) -0.00736(17)
B3 0.035(2) 0.054(3) 0.024(2) -0.005(2) 0.0026(18) 0.000(2)
F9 0.0604(15) 0.0706(16) 0.0611(16) 0.0003(13) 0.0112(11) -0.0049(12)
F10 0.0604(15) 0.0706(16) 0.0611(16) 0.0003(13) 0.0112(11) -0.0049(12)
F11 0.0604(15) 0.0706(16) 0.0611(16) 0.0003(13) 0.0112(11) -0.0049(12)
F12 0.0604(15) 0.0706(16) 0.0611(16) 0.0003(13) 0.0112(11) -0.0049(12)
B3A 0.035(2) 0.054(3) 0.024(2) -0.005(2) 0.0026(18) 0.000(2)
F9A 0.0604(15) 0.0706(16) 0.0611(16) 0.0003(13) 0.0112(11) -0.0049(12)
F10A 0.0604(15) 0.0706(16) 0.0611(16) 0.0003(13) 0.0112(11) -0.0049(12)
F11A 0.0604(15) 0.0706(16) 0.0611(16) 0.0003(13) 0.0112(11) -0.0049(12)
F12A 0.0604(15) 0.0706(16) 0.0611(16) 0.0003(13) 0.0112(11) -0.0049(12)
B1 0.035(2) 0.054(3) 0.024(2) -0.005(2) 0.0026(18) 0.000(2)
F1 0.0604(15) 0.0706(16) 0.0611(16) 0.0003(13) 0.0112(11) -0.0049(12)
F2 0.056(2) 0.048(2) 0.0295(18) 0.0036(16) 0.0068(16) -0.0138(18)
F3 0.046(2) 0.062(3) 0.039(2) -0.0134(18) 0.0059(17) -0.0266(19)
F4 0.042(2) 0.057(2) 0.0287(18) 0.0018(16) 0.0081(15) 0.0072(17)
B2 0.035(2) 0.054(3) 0.024(2) -0.005(2) 0.0026(18) 0.000(2)
F5 0.048(4) 0.054(4) 0.045(4) 0.007(3) -0.002(3) 0.006(3)
F6 0.0604(15) 0.0706(16) 0.0611(16) 0.0003(13) 0.0112(11) -0.0049(12)
F7 0.0604(15) 0.0706(16) 0.0611(16) 0.0003(13) 0.0112(11) -0.0049(12)
F8 0.051(3) 0.067(4) 0.038(3) 0.006(3) 0.008(2) 0.015(3)
B2A 0.035(2) 0.054(3) 0.024(2) -0.005(2) 0.0026(18) 0.000(2)
F5A 0.048(4) 0.054(4) 0.045(4) 0.007(3) -0.002(3) 0.006(3)
F6A 0.0604(15) 0.0706(16) 0.0611(16) 0.0003(13) 0.0112(11) -0.0049(12)
F7A 0.0604(15) 0.0706(16) 0.0611(16) 0.0003(13) 0.0112(11) -0.0049(12)
F8A 0.051(3) 0.067(4) 0.038(3) 0.006(3) 0.008(2) 0.015(3)

loop_
_atom_type_symbol
_atom_type_description
_atom_type_scat_dispersion_real
_atom_type_scat_dispersion_imag
_atom_type_scat_source
C C 0.0033 0.0016 'International Tables Vol C Tables 4.2.6.8 and 6.1.1.4'
Pd Pd -0.9988 1.0072 'International Tables Vol C Tables 4.2.6.8 and 6.1.1.4'
N N 0.0061 0.0033 'International Tables Vol C Tables 4.2.6.8 and 6.1.1.4'
F F 0.0171 0.0103 'International Tables Vol C Tables 4.2.6.8 and 6.1.1.4'
B B 0.0013 0.0007 'International Tables Vol C Tables 4.2.6.8 and 6.1.1.4'
H H 0.0000 0.0000 'International Tables Vol C Tables 4.2.6.8 and 6.1.1.4'

loop_
_geom_angle_atom_site_label_1
_geom_angle_atom_site_label_2
_geom_angle_atom_site_label_3
_geom_angle
N1 C1 C2 120.3(6)
C1 C2 C3 120.0(7)
C4 C3 C2 118.5(7)
C3 C4 C5 120.2(7)
N1 C5 C4 120.5(6)
N1 C5 C6 115.2(5)
C4 C5 C6 124.3(6)
N2 C6 C7 119.0(5)
N2 C6 C5 114.5(5)
C7 C6 C5 126.5(5)
C8 C7 C6 119.4(6)
C7 C8 C9 120.5(6)
C10 C9 C8 119.1(6)
N2 C10 C9 119.3(5)
N2 C10 C11 116.7(8)
C9 C10 C11 124.0(8)
N2 C10 C11B 108.1(14)
C9 C10 C11B 132.3(16)
C11 C10 C11B 11(3)
C15 N3 C11 119.3(9)
C15 N3 Pd1 129.1(9)
C11 N3 Pd1 111.6(10)
N3 C11 C12 122.6(8)
N3 C11 C10 114.7(11)
C12 C11 C10 122.4(13)
C13 C12 C11 117.5(10)
C14 C13 C12 120.6(9)
C13 C14 C15 119.8(9)
N3 C15 C14 120.1(11)
C15B N3B C11B 120.8(19)
C15B N3B Pd1 125(2)
C11B N3B Pd1 114(2)
N3B C11B C12B 117.6(17)
N3B C11B C10 118(2)
C12B C11B C10 124(2)
C13B C12B C11B 121(2)
C14B C13B C12B 118.7(19)
C13B C14B C15B 119.7(18)
N3B C15B C14B 120.4(19)
N4 C16 C17 122.0(12)
C18 C17 C16 117.8(12)
C19 C18 C17 120.9(11)
C18 C19 C20 118.8(12)
C19 C20 N4 121.9(11)
C19 C20 C21 124.2(10)
N4 C20 C21 113.3(8)
N5 C21 C22 119.3(10)
N5 C21 C20 116.0(8)
C22 C21 C20 124.1(9)
C21 C22 C23 117.4(10)
C24 C23 C22 121.6(10)
C23 C24 C25 119.1(12)
N5 C25 C24 118.7(10)
N5 C25 C26 118.1(8)
C24 C25 C26 122.7(11)
N6 C26 C27 116.2(10)
N6 C26 C25 113.9(8)
C27 C26 C25 129.9(10)
C16 N4 C20 117.3(11)
C16 N4 Pd1 130.7(9)
C20 N4 Pd1 111.9(7)
C25 N5 C21 122.6(9)
C25 N5 Pd1 116.3(7)
C21 N5 Pd1 120.2(8)
C30 N6 C26 123.0(11)
C30 N6 Pd1 126.3(8)
C26 N6 Pd1 110.4(6)
N4B C16B C17B 120(2)
C18B C17B C16B 114(2)
C19B C18B C17B 124(2)
C18B C19B C20B 115(2)
C19B C20B N4B 118(2)
C19B C20B C21B 122.7(18)
N4B C20B C21B 117.3(15)
N5B C21B C22B 118.3(18)
N5B C21B C20B 114.6(15)
C22B C21B C20B 125.2(17)
C21B C22B C23B 117.4(18)
C24B C23B C22B 121.2(18)
C23B C24B C25B 117.4(18)
N5B C25B C24B 120.4(17)
N5B C25B C26B 112.2(16)
C24B C25B C26B 126.7(18)
N6B C26B C27 130(2)
N6B C26B C25B 117.1(15)
C27 C26B C25B 112.5(17)
C16B N4B C20B 119(3)
C16B N4B Pd1 123(3)
C20B N4B Pd1 111.1(16)
C25B N5B C21B 119(2)
C25B N5B Pd1 117.1(16)
C21B N5B Pd1 114.2(17)
C30 N6B C26B 113(2)
C30 N6B Pd1 130.1(19)
C26B N6B Pd1 113.3(13)
C26B C27 C28 113.4(12)
C26B C27 C26 13(3)
C28 C27 C26 121.8(8)
C27 C28 C29 118.8(7)
C30 C29 C28 119.1(7)
N6B C30 N6 14(2)
N6B C30 C29 124.3(13)
N6 C30 C29 121.0(8)
C1 N1 C5 120.5(5)
C1 N1 Pd1 126.8(4)
C5 N1 Pd1 112.4(4)
C10 N2 C6 122.6(5)
C10 N2 Pd1 118.9(4)
C6 N2 Pd1 118.4(4)
N3B Pd1 N5 100.8(11)
N3B Pd1 N2 81.5(10)
N5 Pd1 N2 177.7(6)
N3B Pd1 N5B 96.2(17)
N5 Pd1 N5B 8.4(10)
N2 Pd1 N5B 172.9(6)
N3B Pd1 N4B 97(3)
N5 Pd1 N4B 71.0(7)
N2 Pd1 N4B 108.6(7)
N5B Pd1 N4B 78.4(8)
N3B Pd1 N6B 92(2)
N5 Pd1 N6B 83.5(6)
N2 Pd1 N6B 96.7(5)
N5B Pd1 N6B 76.5(7)
N4B Pd1 N6B 154.2(9)
N3B Pd1 N1 160.5(10)
N5 Pd1 N1 98.8(6)
N2 Pd1 N1 78.94(19)
N5B Pd1 N1 103.1(14)
N4B Pd1 N1 90(3)
N6B Pd1 N1 89.5(10)
N3B Pd1 N6 85(2)
N5 Pd1 N6 81.2(4)
N2 Pd1 N6 99.4(3)
N5B Pd1 N6 73.6(6)
N4B Pd1 N6 151.9(9)
N6B Pd1 N6 8.6(13)
N1 Pd1 N6 98.1(4)
N3B Pd1 N4 97(2)
N5 Pd1 N4 78.3(4)
N2 Pd1 N4 101.3(3)
N5B Pd1 N4 85.7(6)
N4B Pd1 N4 7.5(14)
N6B Pd1 N4 160.6(8)
N1 Pd1 N4 86.9(12)
N6 Pd1 N4 159.3(4)
N3B Pd1 N3 5.2(19)
N5 Pd1 N3 104.5(7)
N2 Pd1 N3 77.8(4)
N5B Pd1 N3 100.4(14)
N4B Pd1 N3 94(3)
N6B Pd1 N3 96.3(12)
N1 Pd1 N3 156.5(4)
N6 Pd1 N3 88.8(8)
N4 Pd1 N3 94.5(14)
F9 B3 F12 109.7(12)
F9 B3 F11 122.8(12)
F12 B3 F11 102.9(11)
F9 B3 F10 114.8(12)
F12 B3 F10 89.2(10)
F11 B3 F10 111.2(11)
F9A B3A F11A 105.2(10)
F9A B3A F10A 102.4(10)
F11A B3A F10A 113.2(11)
F9A B3A F12A 113.7(11)
F11A B3A F12A 109.9(10)
F10A B3A F12A 112.2(11)
F3 B1 F1 109.2(6)
F3 B1 F2 109.7(5)
F1 B1 F2 110.9(6)
F3 B1 F4 108.8(6)
F1 B1 F4 109.0(5)
F2 B1 F4 109.2(5)
F6 B2 F8 115.7(9)
F6 B2 F5 112.6(9)
F8 B2 F5 107.3(8)
F6 B2 F7 114.0(10)
F8 B2 F7 103.9(8)
F5 B2 F7 102.1(8)
F6A B2A F8A 116.1(15)
F6A B2A F7A 121.1(16)
F8A B2A F7A 104.5(12)
F6A B2A F5A 111.2(14)
F8A B2A F5A 97.9(13)
F7A B2A F5A 103.0(13)

loop_
_geom_bond_atom_site_label_1
_geom_bond_atom_site_label_2
_geom_bond_distance
C1 N1 1.339(8)
C1 C2 1.385(10)
C2 C3 1.388(11)
C3 C4 1.372(10)
C4 C5 1.376(9)
C5 N1 1.359(8)
C5 C6 1.472(8)
C6 N2 1.361(7)
C6 C7 1.379(8)
C7 C8 1.378(9)
C8 C9 1.385(10)
C9 C10 1.385(8)
C10 N2 1.347(7)
C10 C11 1.461(11)
C10 C11B 1.495(16)
N3 C15 1.329(10)
N3 C11 1.355(11)
N3 Pd1 2.214(11)
C11 C12 1.394(12)
C12 C13 1.364(14)
C13 C14 1.358(16)
C14 C15 1.417(15)
N3B C15B 1.334(16)
N3B C11B 1.368(16)
N3B Pd1 1.93(3)
C11B C12B 1.406(17)
C12B C13B 1.364(19)
C13B C14B 1.36(2)
C14B C15B 1.42(2)
C16 N4 1.312(14)
C16 C17 1.419(14)
C17 C18 1.395(19)
C18 C19 1.332(18)
C19 C20 1.380(13)
C20 N4 1.401(12)
C20 C21 1.457(15)
C21 N5 1.374(12)
C21 C22 1.405(13)
C22 C23 1.414(17)
C23 C24 1.363(15)
C24 C25 1.422(11)
C25 N5 1.338(13)
C25 C26 1.477(12)
C26 N6 1.369(10)
C26 C27 1.408(12)
N4 Pd1 2.196(12)
N5 Pd1 1.935(11)
N6 C30 1.349(10)
N6 Pd1 2.153(12)
C16B N4B 1.31(2)
C16B C17B 1.426(19)
C17B C18B 1.40(2)
C18B C19B 1.33(2)
C19B C20B 1.377(18)
C20B N4B 1.396(18)
C20B C21B 1.446(18)
C21B N5B 1.360(18)
C21B C22B 1.402(17)
C22B C23B 1.42(2)
C23B C24B 1.36(2)
C24B C25B 1.414(16)
C25B N5B 1.353(19)
C25B C26B 1.453(16)
C26B N6B 1.343(16)
C26B C27 1.360(17)
N4B Pd1 2.12(2)
N5B Pd1 2.08(2)
N6B C30 1.305(15)
N6B Pd1 2.14(2)
C27 C28 1.388(11)
C28 C29 1.396(10)
C29 C30 1.368(10)
N1 Pd1 2.145(5)
N2 Pd1 1.972(5)
B3 F9 1.355(14)
B3 F12 1.384(14)
B3 F11 1.391(13)
B3 F10 1.399(14)
B3A F9A 1.316(13)
B3A F11A 1.384(13)
B3A F10A 1.390(13)
B3A F12A 1.407(13)
B1 F3 1.390(8)
B1 F1 1.393(9)
B1 F2 1.395(8)
B1 F4 1.396(8)
B2 F6 1.240(12)
B2 F8 1.418(11)
B2 F5 1.441(13)
B2 F7 1.457(13)
B2A F6A 1.190(17)
B2A F8A 1.435(17)
B2A F7A 1.474(18)
B2A F5A 1.498(18)
